data_7220726
loop_
_publ_author_name
'Zhang, Li'
'Zheng, Jia-Dan'
'Chen, Yi-Ting'
'Zheng, Sheng-Run'
'Fan, Jun'
'Zhang, Wei-Guang'

_publ_section_title
;
 Syntheses, structures, and properties of nine d10or p-block coordination
 polymers based on a ligand containing both terpyridyl and sulfo groups
;
_journal_issue 29
_journal_name_full CrystEngComm
_journal_page_first 5538
_journal_paper_doi 10.1039/C5CE00767D
_journal_volume 17
_journal_year 2015
_chemical_formula_sum 'C42 H48 N6 O22 S4 Zn'
_chemical_formula_weight 1182.47
_chemical_name_systematic
; 
 ? 
;
_space_group_IT_number 15
_symmetry_cell_setting monoclinic
_symmetry_space_group_name_Hall '-C 2yc'
_symmetry_space_group_name_H-M 'C 1 2/c 1'
_atom_sites_solution_hydrogens geom
_atom_sites_solution_primary direct
_atom_sites_solution_secondary difmap
_audit_creation_method SHELXL-97
_audit_update_record
;
2015-05-28 deposited with the CCDC.
2015-06-09 downloaded from the CCDC.
;
_cell_angle_alpha 90.00
_cell_angle_beta 130.848(2)
_cell_angle_gamma 90.00
_cell_formula_units_Z 4
_cell_length_a 22.103(3)
_cell_length_b 19.932(3)
_cell_length_c 15.101(2)
_cell_measurement_temperature 293(2)
_cell_volume 5032.5(12)
_computing_cell_refinement 'Bruker SAINT'
_computing_data_collection 'Bruker APEX2'
_computing_data_reduction 'Bruker SAINT'
_computing_molecular_graphics 'Bruker SHELXTL'
_computing_publication_material 'Bruker SHELXTL'
_computing_structure_refinement 'SHELXL-97 (Sheldrick, 2008)'
_computing_structure_solution 'SHELXS-97 (Sheldrick, 2008)'
_diffrn_ambient_temperature 293(2)
_diffrn_measured_fraction_theta_full 0.964
_diffrn_measured_fraction_theta_max 0.964
_diffrn_measurement_device_type 'Bruker APEX-II CCD'
_diffrn_measurement_method '\f and \w scans'
_diffrn_radiation_monochromator graphite
_diffrn_radiation_source 'fine-focus sealed tube'
_diffrn_radiation_type MoK\a
_diffrn_radiation_wavelength 0.71073
_diffrn_reflns_av_R_equivalents 0.0490
_diffrn_reflns_av_sigmaI/netI 0.0706
_diffrn_reflns_limit_h_max 28
_diffrn_reflns_limit_h_min -28
_diffrn_reflns_limit_k_max 21
_diffrn_reflns_limit_k_min -25
_diffrn_reflns_limit_l_max 19
_diffrn_reflns_limit_l_min -19
_diffrn_reflns_number 14126
_diffrn_reflns_theta_full 27.57
_diffrn_reflns_theta_max 27.57
_diffrn_reflns_theta_min 1.59
_exptl_absorpt_coefficient_mu 0.742
_exptl_absorpt_correction_T_max 0.8248
_exptl_absorpt_correction_T_min 0.7972
_exptl_absorpt_correction_type multi-scan
_exptl_crystal_colour colorless
_exptl_crystal_density_diffrn 1.561
_exptl_crystal_density_method 'not measured'
_exptl_crystal_description block
_exptl_crystal_F_000 2448
_exptl_crystal_size_max 0.32
_exptl_crystal_size_mid 0.30
_exptl_crystal_size_min 0.27
_refine_diff_density_max 1.958
_refine_diff_density_min -0.478
_refine_diff_density_rms 0.102
_refine_ls_extinction_method none
_refine_ls_goodness_of_fit_ref 1.017
_refine_ls_hydrogen_treatment mixed
_refine_ls_matrix_type full
_refine_ls_number_parameters 346
_refine_ls_number_reflns 5622
_refine_ls_number_restraints 9
_refine_ls_restrained_S_all 1.047
_refine_ls_R_factor_all 0.1685
_refine_ls_R_factor_gt 0.0890
_refine_ls_shift/su_max 0.000
_refine_ls_shift/su_mean 0.000
_refine_ls_structure_factor_coef Fsqd
_refine_ls_weighting_details 'calc w=1/[\s^2^(Fo^2^)+(0.1422P)^2^+10.0511P] where P=(Fo^2^+2Fc^2^)/3'
_refine_ls_weighting_scheme calc
_refine_ls_wR_factor_gt 0.2462
_refine_ls_wR_factor_ref 0.3006
_reflns_number_gt 2478
_reflns_number_total 5622
_reflns_threshold_expression >2sigma(I)
_cod_data_source_file c5ce00767d2.cif
_cod_data_source_block Zn
_cod_depositor_comments
;
The following automatic conversions were performed:

'_symmetry_cell_setting' value 'Monoclinic' changed to 'monoclinic'
according to
/usr/data/users/saulius/crontab/automatic-downloads/rss-feeds/RSC/lib/dictionaries/cif_core.dic
dictionary named 'cif_core.dic' version 2.4.2 from 2011-04-26.

Automatic conversion script
Id: cif_fix_values 3271 2015-04-21 07:52:19Z andrius 

 Adding full bibliography for 7220726--7220734.cif.
;
_cod_original_sg_symbol_H-M 'C2/c  '
_cod_database_code 7220726

loop_
_symmetry_equiv_pos_as_xyz
'x, y, z'
'-x, y, -z+1/2'
'x+1/2, y+1/2, z'
'-x+1/2, y+1/2, -z+1/2'
'-x, -y, -z'
'x, -y, z-1/2'
'-x+1/2, -y+1/2, -z'
'x+1/2, -y+1/2, z-1/2'

loop_
_atom_site_label
_atom_site_type_symbol
_atom_site_fract_x
_atom_site_fract_y
_atom_site_fract_z
_atom_site_U_iso_or_equiv
_atom_site_adp_type
_atom_site_occupancy
_atom_site_symmetry_multiplicity
_atom_site_calc_flag
_atom_site_refinement_flags
_atom_site_attached_hydrogens
Zn1 Zn 0.2500 0.7500 0.5000 0.0701(4) Uani 1 2 d S 0
C1 C -0.1683(4) 0.5121(4) -0.1190(6) 0.078(2) Uani 1 1 d . 0
H1A H -0.1389 0.5488 -0.0709 0.094 Uiso 1 1 calc R 0
C2 C -0.2423(6) 0.5210(5) -0.2256(8) 0.099(3) Uani 1 1 d . 0
H2A H -0.2631 0.5641 -0.2508 0.119 Uiso 1 1 calc R 0
C3 C -0.2574(5) 0.4079(5) -0.2627(7) 0.087(2) Uani 1 1 d . 0
H3A H -0.2884 0.3722 -0.3122 0.105 Uiso 1 1 calc R 0
C4 C -0.1826(5) 0.3961(4) -0.1570(7) 0.079(2) Uani 1 1 d . 0
H4A H -0.1628 0.3525 -0.1357 0.095 Uiso 1 1 calc R 0
C5 C -0.1373(4) 0.4482(4) -0.0830(6) 0.0660(17) Uani 1 1 d . 0
C6 C -0.0560(4) 0.4382(3) 0.0351(6) 0.0648(17) Uani 1 1 d . 0
C7 C -0.0232(4) 0.3744(3) 0.0751(6) 0.0692(18) Uani 1 1 d . 0
H7A H -0.0519 0.3373 0.0280 0.083 Uiso 1 1 calc R 0
C8 C 0.0511(4) 0.3657(4) 0.1833(7) 0.0733(19) Uani 1 1 d . 0
C9 C 0.0912(4) 0.4218(3) 0.2481(6) 0.0707(18) Uani 1 1 d . 0
H9 H 0.1421 0.4181 0.3213 0.085 Uiso 1 1 calc R 0
C10 C 0.0553(4) 0.4853(3) 0.2039(6) 0.0684(18) Uani 1 1 d . 0
C11 C 0.0979(4) 0.5474(3) 0.2741(6) 0.0647(17) Uani 1 1 d . 0
C12 C 0.1688(4) 0.5453(4) 0.3893(6) 0.077(2) Uani 1 1 d . 0
H12A H 0.1910 0.5041 0.4259 0.093 Uiso 1 1 calc R 0
C13 C 0.2064(5) 0.6034(4) 0.4495(7) 0.086(2) Uani 1 1 d . 0
H13A H 0.2526 0.6003 0.5278 0.104 Uiso 1 1 calc R 0
C14 C 0.1109(4) 0.6674(4) 0.2918(6) 0.0719(19) Uani 1 1 d . 0
H14A H 0.0902 0.7095 0.2583 0.086 Uiso 1 1 calc R 0
C15 C 0.0684(4) 0.6124(4) 0.2256(6) 0.0723(19) Uani 1 1 d . 0
H15A H 0.0205 0.6174 0.1491 0.087 Uiso 1 1 calc R 0
C16 C 0.0829(4) 0.2966(4) 0.2349(6) 0.0723(19) Uani 1 1 d . 0
C17 C 0.0766(4) 0.2394(3) 0.1750(6) 0.0664(18) Uani 1 1 d . 0
C18 C 0.0963(4) 0.1769(4) 0.2288(6) 0.0700(18) Uani 1 1 d . 0
H18 H 0.0875 0.1386 0.1866 0.084 Uiso 1 1 calc R 0
C19 C 0.1288(4) 0.1705(4) 0.3441(7) 0.078(2) Uani 1 1 d . 0
C20 C 0.1428(5) 0.2290(5) 0.4075(7) 0.096(3) Uani 1 1 d . 0
H20A H 0.1678 0.2262 0.4863 0.115 Uiso 1 1 calc R 0
C21 C 0.1192(5) 0.2898(4) 0.3524(7) 0.094(3) Uani 1 1 d . 0
H21A H 0.1278 0.3280 0.3946 0.112 Uiso 1 1 calc R 0
N1 N -0.2853(4) 0.4688(5) -0.2941(6) 0.095(2) Uani 1 1 d . 0
H1B H -0.3324 0.4754 -0.3604 0.114 Uiso 1 1 calc R 0
N2 N -0.0171(3) 0.4932(3) 0.0983(5) 0.0672(14) Uani 1 1 d . 0
N3 N 0.1803(3) 0.6648(3) 0.4018(5) 0.0701(15) Uani 1 1 d . 0
O1W O 0.3588(3) 0.6936(2) 0.5876(4) 0.0833(14) Uani 1 1 d . 0
H1WA H 0.3895 0.7006 0.5732 0.125 Uiso 1 1 d R 0
H1WB H 0.3831 0.6680 0.6469 0.125 Uiso 1 1 d R 0
O1 O 0.0792(4) 0.1817(2) 0.0256(5) 0.0906(16) Uani 1 1 d . 0
O2 O -0.0394(3) 0.2461(2) -0.0516(5) 0.0947(17) Uani 1 1 d . 0
O2W O 0.2407(4) 0.7215(4) 0.6272(5) 0.0998(17) Uani 1 1 d D 0
H2WB H 0.277(4) 0.708(5) 0.697(4) 0.150 Uiso 1 1 d D 0
H2WA H 0.198(3) 0.721(6) 0.614(8) 0.150 Uiso 1 1 d D 0
O3 O 0.0843(3) 0.3027(2) 0.0334(5) 0.0890(15) Uani 1 1 d . 0
O3W O 0.1603(7) 0.1646(6) 0.6594(7) 0.262(7) Uani 1 1 d . 2
O4W O 0.0800(6) -0.0873(4) 0.2592(8) 0.185(4) Uani 1 1 d . 2
O4 O 0.0850(8) 0.0731(6) 0.3976(13) 0.274(8) Uani 1 1 d . 0
O5 O 0.2019(7) 0.1010(4) 0.5334(7) 0.190(4) Uani 1 1 d . 0
O5W O 0.0610(4) 0.0195(4) -0.0049(6) 0.152(3) Uani 1 1 d . 2
O6 O 0.1554(7) 0.0459(4) 0.3511(8) 0.189(4) Uani 1 1 d U 0
S1 S 0.04771(12) 0.24310(9) 0.03443(16) 0.0727(6) Uani 1 1 d . 0
S2 S 0.15460(17) 0.09146(13) 0.4122(2) 0.1029(8) Uani 1 1 d . 0

loop_
_atom_site_aniso_label
_atom_site_aniso_U_11
_atom_site_aniso_U_22
_atom_site_aniso_U_33
_atom_site_aniso_U_23
_atom_site_aniso_U_13
_atom_site_aniso_U_12
Zn1 0.0797(8) 0.0709(8) 0.0625(7) 0.0227(5) 0.0477(7) 0.0190(5)
C1 0.082(5) 0.084(5) 0.061(4) 0.017(4) 0.043(4) 0.032(4)
C2 0.099(7) 0.105(7) 0.084(6) 0.032(5) 0.056(6) 0.050(5)
C3 0.076(5) 0.108(7) 0.074(5) 0.010(5) 0.047(5) 0.013(5)
C4 0.081(5) 0.083(5) 0.076(5) 0.018(4) 0.052(4) 0.020(4)
C5 0.061(4) 0.076(5) 0.061(4) 0.017(3) 0.040(4) 0.019(3)
C6 0.068(4) 0.070(4) 0.061(4) 0.019(3) 0.044(4) 0.024(3)
C7 0.072(4) 0.070(4) 0.068(4) 0.021(3) 0.047(4) 0.028(3)
C8 0.082(5) 0.070(5) 0.084(5) 0.026(4) 0.061(5) 0.031(4)
C9 0.072(4) 0.074(5) 0.068(4) 0.022(4) 0.046(4) 0.029(4)
C10 0.071(4) 0.071(4) 0.067(4) 0.027(3) 0.047(4) 0.025(3)
C11 0.071(4) 0.069(4) 0.057(4) 0.023(3) 0.043(4) 0.024(3)
C12 0.078(5) 0.062(4) 0.070(5) 0.029(4) 0.040(4) 0.021(4)
C13 0.077(5) 0.085(6) 0.074(5) 0.035(4) 0.039(4) 0.020(4)
C14 0.082(5) 0.067(4) 0.064(4) 0.023(3) 0.047(4) 0.029(4)
C15 0.075(5) 0.075(5) 0.060(4) 0.022(4) 0.041(4) 0.025(4)
C16 0.070(4) 0.077(5) 0.070(5) 0.031(4) 0.046(4) 0.033(4)
C17 0.067(4) 0.073(4) 0.068(4) 0.028(3) 0.048(4) 0.025(3)
C18 0.076(5) 0.072(4) 0.070(4) 0.029(3) 0.051(4) 0.026(3)
C19 0.076(5) 0.091(5) 0.083(5) 0.033(4) 0.058(4) 0.037(4)
C20 0.105(6) 0.120(7) 0.067(5) 0.044(5) 0.058(5) 0.056(5)
C21 0.125(7) 0.082(5) 0.080(5) 0.025(4) 0.070(5) 0.047(5)
N1 0.067(4) 0.138(7) 0.068(4) 0.027(4) 0.039(4) 0.030(4)
N2 0.063(3) 0.075(4) 0.059(3) 0.018(3) 0.038(3) 0.023(3)
N3 0.077(4) 0.064(3) 0.064(4) 0.028(3) 0.043(3) 0.026(3)
O1W 0.088(3) 0.079(3) 0.088(3) 0.030(3) 0.060(3) 0.025(3)
O1 0.127(4) 0.069(3) 0.094(4) 0.022(3) 0.080(4) 0.031(3)
O2 0.099(4) 0.091(4) 0.072(3) 0.019(3) 0.046(3) 0.020(3)
O2W 0.109(4) 0.123(4) 0.080(4) 0.034(3) 0.067(4) 0.018(4)
O3 0.121(4) 0.071(3) 0.110(4) 0.025(3) 0.091(4) 0.020(3)
O3W 0.248(11) 0.277(13) 0.089(6) -0.023(7) 0.034(7) 0.127(10)
O4W 0.176(8) 0.149(7) 0.169(8) 0.076(6) 0.086(7) 0.014(6)
O4 0.247(13) 0.258(13) 0.399(19) 0.200(13) 0.247(15) 0.078(10)
O5 0.247(11) 0.156(7) 0.116(6) 0.075(6) 0.096(7) 0.072(7)
O5W 0.088(5) 0.186(7) 0.123(6) -0.044(5) 0.043(4) -0.007(4)
O6 0.311(9) 0.124(5) 0.183(6) 0.075(5) 0.184(6) 0.078(6)
S1 0.0890(13) 0.0693(12) 0.0700(11) 0.0227(8) 0.0564(11) 0.0249(9)
S2 0.126(2) 0.0949(17) 0.0945(17) 0.0541(13) 0.0747(16) 0.0480(14)

loop_
_atom_type_symbol
_atom_type_description
_atom_type_scat_dispersion_real
_atom_type_scat_dispersion_imag
_atom_type_scat_source
C C 0.0033 0.0016 'International Tables Vol C Tables 4.2.6.8 and 6.1.1.4'
N N 0.0061 0.0033 'International Tables Vol C Tables 4.2.6.8 and 6.1.1.4'
O O 0.0106 0.0060 'International Tables Vol C Tables 4.2.6.8 and 6.1.1.4'
S S 0.1246 0.1234 'International Tables Vol C Tables 4.2.6.8 and 6.1.1.4'
Zn Zn 0.2839 1.4301 'International Tables Vol C Tables 4.2.6.8 and 6.1.1.4'
H H 0.0000 0.0000 'International Tables Vol C Tables 4.2.6.8 and 6.1.1.4'

loop_
_geom_angle_atom_site_label_1
_geom_angle_atom_site_label_2
_geom_angle_atom_site_label_3
_geom_angle
_geom_angle_site_symmetry_1
_geom_angle_site_symmetry_3
N3 Zn1 N3 180.00 . 7_566
N3 Zn1 O2W 92.1(2) . 7_566
N3 Zn1 O2W 87.9(3) 7_566 7_566
N3 Zn1 O2W 87.9(3) . .
N3 Zn1 O2W 92.1(2) 7_566 .
O2W Zn1 O2W 180.000 7_566 .
N3 Zn1 O1W 91.16(19) . .
N3 Zn1 O1W 88.84(19) 7_566 .
O2W Zn1 O1W 88.1(2) 7_566 .
O2W Zn1 O1W 91.9(2) . .
N3 Zn1 O1W 88.84(19) . 7_566
N3 Zn1 O1W 91.16(19) 7_566 7_566
O2W Zn1 O1W 91.9(2) 7_566 7_566
O2W Zn1 O1W 88.1(2) . 7_566
O1W Zn1 O1W 180.000 . 7_566
C2 C1 C5 119.3(8) . .
C2 C1 H1A 120.4 . .
C5 C1 H1A 120.4 . .
N1 C2 C1 120.8(8) . .
N1 C2 H2A 119.6 . .
C1 C2 H2A 119.6 . .
N1 C3 C4 120.5(8) . .
N1 C3 H3A 119.7 . .
C4 C3 H3A 119.7 . .
C5 C4 C3 120.1(7) . .
C5 C4 H4A 120.0 . .
C3 C4 H4A 120.0 . .
C4 C5 C1 118.1(7) . .
C4 C5 C6 122.6(6) . .
C1 C5 C6 119.3(7) . .
N2 C6 C7 122.1(6) . .
N2 C6 C5 116.9(6) . .
C7 C6 C5 121.0(7) . .
C8 C7 C6 120.7(7) . .
C8 C7 H7A 119.7 . .
C6 C7 H7A 119.7 . .
C9 C8 C7 117.4(6) . .
C9 C8 C16 120.8(7) . .
C7 C8 C16 121.3(7) . .
C8 C9 C10 119.8(7) . .
C8 C9 H9 120.1 . .
C10 C9 H9 120.1 . .
N2 C10 C9 122.2(7) . .
N2 C10 C11 117.2(6) . .
C9 C10 C11 120.6(6) . .
C12 C11 C15 115.8(7) . .
C12 C11 C10 122.5(6) . .
C15 C11 C10 121.7(6) . .
C13 C12 C11 120.4(6) . .
C13 C12 H12A 119.8 . .
C11 C12 H12A 119.8 . .
N3 C13 C12 123.6(7) . .
N3 C13 H13A 118.2 . .
C12 C13 H13A 118.2 . .
N3 C14 C15 124.1(6) . .
N3 C14 H14A 117.9 . .
C15 C14 H14A 117.9 . .
C14 C15 C11 119.5(6) . .
C14 C15 H15A 120.2 . .
C11 C15 H15A 120.2 . .
C21 C16 C17 118.2(6) . .
C21 C16 C8 115.6(7) . .
C17 C16 C8 126.2(6) . .
C18 C17 C16 119.2(6) . .
C18 C17 S1 117.8(5) . .
C16 C17 S1 122.9(5) . .
C19 C18 C17 121.5(7) . .
C19 C18 H18 119.3 . .
C17 C18 H18 119.3 . .
C18 C19 C20 118.6(7) . .
C18 C19 S2 121.3(6) . .
C20 C19 S2 120.1(6) . .
C21 C20 C19 119.6(7) . .
C21 C20 H20A 120.2 . .
C19 C20 H20A 120.2 . .
C20 C21 C16 122.2(8) . .
C20 C21 H21A 118.9 . .
C16 C21 H21A 118.9 . .
C3 N1 C2 121.2(8) . .
C3 N1 H1B 119.4 . .
C2 N1 H1B 119.4 . .
C6 N2 C10 117.8(6) . .
C14 N3 C13 116.4(6) . .
C14 N3 Zn1 123.9(4) . .
C13 N3 Zn1 119.7(5) . .
Zn1 O1W H1WA 121.0 . .
Zn1 O1W H1WB 130.1 . .
H1WA O1W H1WB 107.9 . .
Zn1 O2W H2WB 130(6) . .
Zn1 O2W H2WA 124(6) . .
H2WB O2W H2WA 106(3) . .
O3 S1 O2 112.3(3) . .
O3 S1 O1 112.7(3) . .
O2 S1 O1 112.6(3) . .
O3 S1 C17 106.4(3) . .
O2 S1 C17 107.4(3) . .
O1 S1 C17 104.8(3) . .
O6 S2 O5 132.3(5) . .
O6 S2 O4 102.8(8) . .
O5 S2 O4 92.5(7) . .
O6 S2 C19 111.0(4) . .
O5 S2 C19 108.7(5) . .
O4 S2 C19 103.4(5) . .

loop_
_geom_bond_atom_site_label_1
_geom_bond_atom_site_label_2
_geom_bond_distance
_geom_bond_site_symmetry_2
Zn1 N3 2.114(6) .
Zn1 N3 2.114(6) 7_566
Zn1 O2W 2.138(5) 7_566
Zn1 O2W 2.138(5) .
Zn1 O1W 2.153(4) .
Zn1 O1W 2.153(4) 7_566
C1 C2 1.362(10) .
C1 C5 1.379(9) .
C1 H1A 0.9300 .
C2 N1 1.331(12) .
C2 H2A 0.9300 .
C3 N1 1.302(10) .
C3 C4 1.373(10) .
C3 H3A 0.9300 .
C4 C5 1.366(10) .
C4 H4A 0.9300 .
C5 C6 1.503(9) .
C6 N2 1.333(8) .
C6 C7 1.390(8) .
C7 C8 1.374(9) .
C7 H7A 0.9300 .
C8 C9 1.364(10) .
C8 C16 1.510(9) .
C9 C10 1.410(8) .
C9 H9 0.9300 .
C10 N2 1.338(8) .
C10 C11 1.494(10) .
C11 C12 1.384(9) .
C11 C15 1.421(9) .
C12 C13 1.368(10) .
C12 H12A 0.9300 .
C13 N3 1.343(8) .
C13 H13A 0.9300 .
C14 N3 1.335(8) .
C14 C15 1.362(10) .
C14 H14A 0.9300 .
C15 H15A 0.9300 .
C16 C21 1.394(10) .
C16 C17 1.406(10) .
C17 C18 1.393(8) .
C17 S1 1.774(7) .
C18 C19 1.389(9) .
C18 H18 0.9300 .
C19 C20 1.409(11) .
C19 S2 1.759(7) .
C20 C21 1.367(11) .
C20 H20A 0.9300 .
C21 H21A 0.9300 .
N1 H1B 0.8600 .
O1W H1WA 0.8481 .
O1W H1WB 0.8493 .
O1 S1 1.457(5) .
O2 S1 1.459(6) .
O2W H2WB 0.85(2) .
O2W H2WA 0.84(2) .
O3 S1 1.444(5) .
O4 S2 1.452(10) .
O5 S2 1.405(8) .
O6 S2 1.302(9) .

loop_
_geom_torsion_atom_site_label_1
_geom_torsion_atom_site_label_2
_geom_torsion_atom_site_label_3
_geom_torsion_atom_site_label_4
_geom_torsion
_geom_torsion_site_symmetry_1
C5 C1 C2 N1 1.2(13) .
N1 C3 C4 C5 1.0(12) .
C3 C4 C5 C1 -1.3(11) .
C3 C4 C5 C6 178.3(6) .
C2 C1 C5 C4 0.2(11) .
C2 C1 C5 C6 -179.3(7) .
C4 C5 C6 N2 178.9(6) .
C1 C5 C6 N2 -1.5(9) .
C4 C5 C6 C7 -0.4(10) .
C1 C5 C6 C7 179.1(6) .
N2 C6 C7 C8 0.8(10) .
C5 C6 C7 C8 -179.9(6) .
C6 C7 C8 C9 -0.9(10) .
C6 C7 C8 C16 171.5(6) .
C7 C8 C9 C10 1.1(10) .
C16 C8 C9 C10 -171.3(6) .
C8 C9 C10 N2 -1.3(10) .
C8 C9 C10 C11 179.4(6) .
N2 C10 C11 C12 172.5(6) .
C9 C10 C11 C12 -8.1(10) .
N2 C10 C11 C15 -8.5(9) .
C9 C10 C11 C15 170.9(6) .
C15 C11 C12 C13 -0.2(11) .
C10 C11 C12 C13 178.9(7) .
C11 C12 C13 N3 -2.9(12) .
N3 C14 C15 C11 0.5(11) .
C12 C11 C15 C14 1.4(10) .
C10 C11 C15 C14 -177.7(6) .
C9 C8 C16 C21 37.0(10) .
C7 C8 C16 C21 -135.2(8) .
C9 C8 C16 C17 -145.2(7) .
C7 C8 C16 C17 42.6(10) .
C21 C16 C17 C18 8.8(11) .
C8 C16 C17 C18 -168.9(7) .
C21 C16 C17 S1 -168.9(6) .
C8 C16 C17 S1 13.4(10) .
C16 C17 C18 C19 -5.9(10) .
S1 C17 C18 C19 172.0(5) .
C17 C18 C19 C20 -0.8(11) .
C17 C18 C19 S2 -179.4(5) .
C18 C19 C20 C21 4.4(12) .
S2 C19 C20 C21 -177.0(6) .
C19 C20 C21 C16 -1.3(13) .
C17 C16 C21 C20 -5.4(12) .
C8 C16 C21 C20 172.6(8) .
C4 C3 N1 C2 0.4(13) .
C1 C2 N1 C3 -1.5(14) .
C7 C6 N2 C10 -0.8(9) .
C5 C6 N2 C10 179.9(5) .
C9 C10 N2 C6 1.1(9) .
C11 C10 N2 C6 -179.6(6) .
C15 C14 N3 C13 -3.3(11) .
C15 C14 N3 Zn1 175.4(5) .
C12 C13 N3 C14 4.6(11) .
C12 C13 N3 Zn1 -174.2(6) .
N3 Zn1 N3 C14 70(100) 7_566
O2W Zn1 N3 C14 -57.8(6) 7_566
O2W Zn1 N3 C14 122.2(6) .
O1W Zn1 N3 C14 -145.9(5) .
O1W Zn1 N3 C14 34.1(5) 7_566
N3 Zn1 N3 C13 -111(100) 7_566
O2W Zn1 N3 C13 120.9(6) 7_566
O2W Zn1 N3 C13 -59.1(6) .
O1W Zn1 N3 C13 32.8(6) .
O1W Zn1 N3 C13 -147.2(6) 7_566
C18 C17 S1 O3 -139.7(5) .
C16 C17 S1 O3 38.0(7) .
C18 C17 S1 O2 99.8(6) .
C16 C17 S1 O2 -82.4(7) .
C18 C17 S1 O1 -20.1(7) .
C16 C17 S1 O1 157.6(6) .
C18 C19 S2 O6 13.7(9) .
C20 C19 S2 O6 -164.9(8) .
C18 C19 S2 O5 166.8(7) .
C20 C19 S2 O5 -11.8(9) .
C18 C19 S2 O4 -95.8(9) .
C20 C19 S2 O4 85.6(10) .
